data_7129114
loop_
_publ_author_name
'Harada, Yuki'
'Kusaka, Shinpei'
'Nakajo, Toshinobu'
'Kumagai, Jun'
'Kim, Cho Rong'
'Shim, Joo Young'
'Hori, Akihiro'
'Ma, Yunsheng'
'Matsuda, Ryotaro'

_publ_section_title
;
 Stabilization of Radical Active Species in a MOF Nanospace to Exploit
 Unique Reaction Pathways
;
_journal_name_full 'Chemical Communications'
_journal_paper_doi 10.1039/D1CC04267J
_journal_year 2021
_chemical_formula_moiety 'C20 H16 I2 O11 Zn2'
_chemical_formula_sum 'C20 H16 I2 O11 Zn2'
_chemical_formula_weight 816.87
_space_group_crystal_system trigonal
_space_group_IT_number 148
_space_group_name_Hall '-R 3'
_space_group_name_H-M_alt 'R -3 :H'
_atom_sites_solution_hydrogens mixed
_atom_sites_solution_primary dual
_audit_creation_date 2021-08-04
_audit_creation_method
;
Olex2 1.3
(compiled 2020.11.12 svn.r5f609507 for OlexSys, GUI svn.r6272)
;
_audit_update_record
;
2021-08-04 deposited with the CCDC.	2021-10-14 downloaded from the CCDC.
;
_cell_angle_alpha 90
_cell_angle_beta 90
_cell_angle_gamma 120
_cell_formula_units_Z 18
_cell_length_a 27.5610(10)
_cell_length_b 27.5610(10)
_cell_length_c 17.9581(6)
_cell_measurement_reflns_used 11961
_cell_measurement_temperature 233
_cell_measurement_theta_max 29.2600
_cell_measurement_theta_min 2.8010
_cell_volume 11813.6(7)
_computing_cell_refinement 'CrysAlisPro 1.171.39.20a (Rigaku OD, 2015)'
_computing_data_collection 'CrysAlisPro 1.171.39.20a (Rigaku OD, 2015)'
_computing_data_reduction 'CrysAlisPro 1.171.39.20a (Rigaku OD, 2015)'
_computing_molecular_graphics 'Olex2 1.3 (Dolomanov et al., 2009)'
_computing_publication_material 'Olex2 1.3 (Dolomanov et al., 2009)'
_computing_structure_refinement 'SHELXL 2018/3 (Sheldrick, 2015)'
_computing_structure_solution 'SHELXT 2018/2 (Sheldrick, 2018)'
_diffrn_ambient_temperature 233
_diffrn_detector 'CCD plate'
_diffrn_measured_fraction_theta_full 0.993
_diffrn_measured_fraction_theta_max 0.840
_diffrn_measurement_details
;
List of Runs (angles in degrees, time in seconds):

  # Type    Start    End  Width  t~exp~   \w     \q     \k     \f   Frames
#--------------------------------------------------------------------------
  1  \w     22.00  86.00   0.50    2.33    --   -3.70  19.00 -30.00  128
  2  \w    -20.00  49.00   0.50    2.33    --    4.20  57.00  30.00  138
;
_diffrn_measurement_device 'four-circle diffractometer'
_diffrn_measurement_device_type 'XtaLAB Pro: Kappa single'
_diffrn_measurement_method '\w scans'
_diffrn_orient_matrix_type 'CrysAlisPro convention (1999,Acta A55,543-557)'
_diffrn_orient_matrix_UB_11 0.0233047000
_diffrn_orient_matrix_UB_12 -0.0041418000
_diffrn_orient_matrix_UB_13 0.0036603000
_diffrn_orient_matrix_UB_21 0.0180631000
_diffrn_orient_matrix_UB_22 0.0293402000
_diffrn_orient_matrix_UB_23 0.0033717000
_diffrn_orient_matrix_UB_31 -0.0037381000
_diffrn_orient_matrix_UB_32 -0.0021232000
_diffrn_orient_matrix_UB_33 0.0391886000
_diffrn_radiation_monochromator graphite
_diffrn_radiation_probe x-ray
_diffrn_radiation_type 'Mo K\a'
_diffrn_radiation_wavelength 0.71073
_diffrn_reflns_av_R_equivalents 0.0228
_diffrn_reflns_av_unetI/netI 0.0268
_diffrn_reflns_Laue_measured_fraction_full 0.993
_diffrn_reflns_Laue_measured_fraction_max 0.840
_diffrn_reflns_limit_h_max 34
_diffrn_reflns_limit_h_min -34
_diffrn_reflns_limit_k_max 37
_diffrn_reflns_limit_k_min -34
_diffrn_reflns_limit_l_max 20
_diffrn_reflns_limit_l_min -24
_diffrn_reflns_number 17180
_diffrn_reflns_point_group_measured_fraction_full 0.993
_diffrn_reflns_point_group_measured_fraction_max 0.840
_diffrn_reflns_theta_full 25.242
_diffrn_reflns_theta_max 29.279
_diffrn_reflns_theta_min 2.049
_diffrn_source 'fine-focus sealed X-ray tube'
_diffrn_source_type 'Enhance (Mo) X-ray Source'
_exptl_absorpt_coefficient_mu 4.232
_exptl_absorpt_correction_T_max 1.00000
_exptl_absorpt_correction_T_min 0.51712
_exptl_absorpt_correction_type multi-scan
_exptl_absorpt_process_details
;
CrysAlisPro 1.171.39.20a (Rigaku Oxford Diffraction, 2015)
Empirical absorption correction using spherical harmonics,
 implemented in SCALE3 ABSPACK scaling algorithm.
;
_exptl_crystal_colour 'clear light colourless'
_exptl_crystal_colour_lustre clear
_exptl_crystal_colour_modifier light
_exptl_crystal_colour_primary colourless
_exptl_crystal_density_diffrn 2.067
_exptl_crystal_description needle
_exptl_crystal_F_000 7020
_exptl_crystal_size_max 0.21
_exptl_crystal_size_mid 0.21
_exptl_crystal_size_min 0.15
_refine_diff_density_max 5.966
_refine_diff_density_min -2.839
_refine_diff_density_rms 0.294
_refine_ls_extinction_method none
_refine_ls_goodness_of_fit_ref 1.823
_refine_ls_hydrogen_treatment mixed
_refine_ls_matrix_type full
_refine_ls_number_parameters 341
_refine_ls_number_reflns 6025
_refine_ls_number_restraints 127
_refine_ls_restrained_S_all 1.864
_refine_ls_R_factor_all 0.1167
_refine_ls_R_factor_gt 0.1068
_refine_ls_shift/su_max 0.001
_refine_ls_shift/su_mean 0.000
_refine_ls_structure_factor_coef Fsqd
_refine_ls_weighting_details 'w=1/[\s^2^(Fo^2^)+(0.2000P)^2^] where P=(Fo^2^+2Fc^2^)/3'
_refine_ls_weighting_scheme calc
_refine_ls_wR_factor_gt 0.3737
_refine_ls_wR_factor_ref 0.3887
_reflns_Friedel_coverage 0.000
_reflns_number_gt 5111
_reflns_number_total 6025
_reflns_threshold_expression 'I > 2\s(I)'
_cod_data_source_file d1cc04267j2.cif
_cod_data_source_block zni2_-40deg
_cod_original_cell_volume 11813.6(9)
_cod_original_sg_symbol_H-M 'R -3'
_cod_database_code 7129114
_shelx_shelxl_version_number 2018/3
_shelx_space_group_comment
;
The symmetry employed for this shelxl refinement is uniquely defined
by the following loop, which should always be used as a source of
symmetry information in preference to the above space-group names.
They are only intended as comments.
;
_shelx_estimated_absorpt_t_max 0.569
_shelx_estimated_absorpt_t_min 0.470
_reflns_odcompleteness_completeness 98.83
_reflns_odcompleteness_iscentric 1
_reflns_odcompleteness_theta 26.32
_olex2_refinement_description
;
1. Fixed Uiso
 At 1.2 times of:
  All C(H) groups, All C(H,H) groups
 At 1.5 times of:
  All O(H,H) groups
2. Restrained distances
 C19-C20
 1.487 with sigma of 0.02
 H1A-C1
 0.98 with sigma of 0.001
 H1B-C1
 0.98 with sigma of 0.001
 H20B-H20A
 1.6 with sigma of 0.001
 H20B-C20
 0.98 with sigma of 0.001
 H20A-C20
 0.98 with sigma of 0.001
 H1A-H1B
 1.6 with sigma of 0.001
 H20A-C19
 2 with sigma of 0.02
 H20B-C19
 2 with sigma of 0.02
 H20A-I3
 2.3 with sigma of 0.02
 H1A-I1
 2.3 with sigma of 0.02
 I2-H1A
 2 with sigma of 0.02
 H20B-I3
 2.3 with sigma of 0.02
 H20A-I4
 2.3 with sigma of 0.02
 H1A-I2
 2.3 with sigma of 0.02
 H1B-I1
 2.3 with sigma of 0.02
 H1B-I2
 2.3 with sigma of 0.02
 I3-C20 \\sim I4-C20
 with sigma of 0.02
3. Uiso/Uaniso restraints and constraints
O11 \\sim C19 \\sim C20 \\sim I3: within 2A with sigma of 0.04 and sigma for
terminal atoms of 0.08 within 2A
O1 \\sim C2 \\sim C1 \\sim I2 \\sim I1: within 1.7A with sigma of 0.04 and
sigma for terminal atoms of 0.08 within 1.7A
Uanis(Zn1) \\sim Ueq, Uanis(O6) \\sim Ueq, Uanis(C11) \\sim Ueq, Uanis(C12)
\\sim Ueq, Uanis(C13) \\sim Ueq, Uanis(C14) \\sim Ueq, Uanis(C15) \\sim Ueq,
Uanis(O9) \\sim Ueq, Uanis(Zn2) \\sim Ueq, Uanis(O10) \\sim Ueq: with sigma of
0.01 and sigma for terminal atoms of 0.02
Uanis(Zn1) = Uanis(Zn2)
4. Rigid body (RIGU) restrains
 O11, C19, C20, I3
 with sigma for 1-2 distances of 0.004 and sigma for 1-3 distances of 0.004
5. Others
 Sof(I2)=Sof(I4)=1-FVAR(1)
 Sof(I1)=Sof(I3)=FVAR(1)
6.a Secondary CH2 refined with riding coordinates:
 C2(H2A,H2B), C19(H19A,H19B)
6.b Aromatic/amide H refined with riding coordinates:
 C7(H7), C4(H4), C13(H13), C9(H9), C16(H16), C18(H18)
6.c X=CH2 refined with riding coordinates:
 O10(H10A,H10B)
;
_smtbx_masks_void_probe_radius 1.2
_smtbx_masks_void_truncation_radius 1.2
_olex2_submission_special_instructions 'No special instructions were received'
_oxdiff_exptl_absorpt_empirical_details
;
Empirical correction (ABSPACK) includes:
- Absorption correction using spherical harmonics
- Frame scaling
;
_oxdiff_exptl_absorpt_empirical_full_max 1.599
_oxdiff_exptl_absorpt_empirical_full_min 0.819

loop_
_space_group_symop_operation_xyz
'x, y, z'
'-y, x-y, z'
'-x+y, -x, z'
'x+2/3, y+1/3, z+1/3'
'-y+2/3, x-y+1/3, z+1/3'
'-x+y+2/3, -x+1/3, z+1/3'
'x+1/3, y+2/3, z+2/3'
'-y+1/3, x-y+2/3, z+2/3'
'-x+y+1/3, -x+2/3, z+2/3'
'-x, -y, -z'
'y, -x+y, -z'
'x-y, x, -z'
'-x+2/3, -y+1/3, -z+1/3'
'y+2/3, -x+y+1/3, -z+1/3'
'x-y+2/3, x+1/3, -z+1/3'
'-x+1/3, -y+2/3, -z+2/3'
'y+1/3, -x+y+2/3, -z+2/3'
'x-y+1/3, x+2/3, -z+2/3'

loop_
_atom_site_label
_atom_site_type_symbol
_atom_site_fract_x
_atom_site_fract_y
_atom_site_fract_z
_atom_site_U_iso_or_equiv
_atom_site_adp_type
_atom_site_occupancy
_atom_site_site_symmetry_order
_atom_site_calc_flag
_atom_site_refinement_flags_posn
_atom_site_refinement_flags_adp
_atom_site_refinement_flags_occupancy
_atom_site_disorder_assembly
_atom_site_disorder_group
Zn1 Zn 0.64219(3) 0.72062(3) 0.58656(4) 0.0235(3) Uani 1 1 d . U . . .
Zn2 Zn 0.66686(3) 0.98922(3) 0.56390(4) 0.0235(3) Uani 1 1 d . U . . .
O10 O 0.6777(3) 0.9387(3) 0.6382(4) 0.0458(15) Uani 1 1 d . U . . .
H10A H 0.680798 0.908201 0.620919 0.069 Uiso 1 1 calc R U . . .
H10B H 0.679635 0.946197 0.689562 0.069 Uiso 1 1 calc R U . . .
O6 O 0.6650(3) 0.7752(2) 0.5074(3) 0.0384(13) Uani 1 1 d . U . . .
O2 O 0.3509(2) 0.4136(2) 0.5943(3) 0.0316(12) Uani 1 1 d . . . . .
O5 O 0.5806(2) 0.6443(2) 0.5727(3) 0.0332(12) Uani 1 1 d . . . . .
O7 O 0.7068(2) 0.7486(2) 0.4241(4) 0.0389(13) Uani 1 1 d . . . . .
O4 O 0.5969(2) 0.6461(2) 0.4519(3) 0.0286(11) Uani 1 1 d . . . . .
O3 O 0.4228(2) 0.4656(2) 0.6665(3) 0.0332(12) Uani 1 1 d . . . . .
O9 O 0.6665(2) 0.9520(2) 0.4691(3) 0.0316(11) Uani 1 1 d . U . . .
O1 O 0.4035(2) 0.5084(2) 0.3482(3) 0.0349(12) Uani 1 1 d . U . . .
O8 O 0.7231(3) 1.0116(2) 0.3830(3) 0.0407(14) Uani 1 1 d . . . . .
C5 C 0.4265(3) 0.4966(3) 0.5436(4) 0.0283(14) Uani 1 1 d . . . . .
C7 C 0.4791(3) 0.5429(3) 0.5565(4) 0.0276(14) Uani 1 1 d . . . . .
H7 H 0.495070 0.550253 0.604365 0.033 Uiso 1 1 calc R U . . .
C11 C 0.6938(3) 0.7831(3) 0.4505(4) 0.0303(15) Uani 1 1 d . U . . .
C4 C 0.4027(3) 0.4861(3) 0.4728(4) 0.0297(15) Uani 1 1 d . . . . .
H4 H 0.367242 0.454515 0.464707 0.036 Uiso 1 1 calc R U . . .
C3 C 0.4309(3) 0.5219(3) 0.4145(4) 0.0280(14) Uani 1 1 d . . . . .
C10 C 0.5659(3) 0.6264(3) 0.5079(3) 0.0230(13) Uani 1 1 d . . . . .
C12 C 0.7146(3) 0.8369(3) 0.4092(4) 0.0298(15) Uani 1 1 d . U . . .
C13 C 0.6987(3) 0.8747(3) 0.4320(4) 0.0257(14) Uani 1 1 d . U . . .
H13 H 0.674942 0.866726 0.473361 0.031 Uiso 1 1 calc R U . . .
C8 C 0.5078(3) 0.5783(3) 0.4969(3) 0.0233(13) Uani 1 1 d . . . . .
C9 C 0.4859(3) 0.5672(3) 0.4255(4) 0.0267(14) Uani 1 1 d . . . . .
H9 H 0.507158 0.589356 0.385098 0.032 Uiso 1 1 calc R U . . .
C14 C 0.7180(3) 0.9246(3) 0.3932(4) 0.0247(13) Uani 1 1 d . U . . .
C16 C 0.7511(3) 0.9354(3) 0.3305(4) 0.0339(16) Uani 1 1 d . . . . .
H16 H 0.763027 0.968713 0.303425 0.041 Uiso 1 1 calc R U . . .
C6 C 0.3978(3) 0.4559(3) 0.6060(4) 0.0254(14) Uani 1 1 d . . . . .
C18 C 0.7477(4) 0.8475(4) 0.3468(5) 0.0409(19) Uani 1 1 d . . . . .
H18 H 0.757498 0.821045 0.330894 0.049 Uiso 1 1 calc R U . . .
C15 C 0.7013(3) 0.9659(3) 0.4167(4) 0.0277(15) Uani 1 1 d . U . . .
O11 O 0.7960(6) 0.9102(4) 0.2429(6) 0.113(5) Uani 1 1 d . U . . .
C17 C 0.7665(4) 0.8966(4) 0.3078(5) 0.047(2) Uani 1 1 d . . . . .
C2 C 0.4317(6) 0.5457(5) 0.2859(5) 0.070(4) Uani 1 1 d . U . . .
H2A H 0.459334 0.537610 0.263478 0.084 Uiso 1 1 calc R U . . .
H2B H 0.450639 0.584925 0.301800 0.084 Uiso 1 1 calc R U . . .
C19 C 0.8005(11) 0.8702(9) 0.1955(18) 0.202(12) Uani 1 1 d D U . . .
H19A H 0.771016 0.854414 0.157626 0.242 Uiso 1 1 calc R U . . .
H19B H 0.800641 0.839977 0.224064 0.242 Uiso 1 1 calc R U . . .
I2 I 0.33126(12) 0.56142(15) 0.25462(18) 0.0767(14) Uani 0.345(6) 1 d D U P A 2
I1 I 0.3445(5) 0.5745(5) 0.2649(8) 0.486(11) Uani 0.655(6) 1 d D U P A 1
I3 I 0.8949(8) 0.9797(6) 0.1050(10) 0.703(19) Uani 0.655(6) 1 d D U P A 1
C1 C 0.3847(7) 0.5335(7) 0.2312(7) 0.102(6) Uani 1 1 d D U . . .
H1A H 0.3641(12) 0.5217(13) 0.1840(8) 0.122 Uiso 1 1 d D U . . .
H1B H 0.3666(13) 0.5031(10) 0.2677(12) 0.122 Uiso 1 1 d D U . . .
C20 C 0.8565(8) 0.9095(9) 0.1630(10) 0.36(2) Uani 1 1 d D U . . .
H20B H 0.8822(13) 0.9234(12) 0.2056(10) 0.430 Uiso 1 1 d D U . . .
H20A H 0.8664(11) 0.8869(8) 0.1309(12) 0.430 Uiso 1 1 d D U . . .
I4 I 0.8526(2) 0.9545(2) 0.0781(2) 0.126(2) Uani 0.345(6) 1 d D . P A 2

loop_
_atom_site_aniso_label
_atom_site_aniso_U_11
_atom_site_aniso_U_22
_atom_site_aniso_U_33
_atom_site_aniso_U_23
_atom_site_aniso_U_13
_atom_site_aniso_U_12
Zn1 0.0264(4) 0.0268(4) 0.0173(4) 0.00197(19) 0.00220(19) 0.0133(3)
Zn2 0.0264(4) 0.0268(4) 0.0173(4) 0.00197(19) 0.00220(19) 0.0133(3)
O10 0.040(3) 0.068(4) 0.036(3) 0.023(3) 0.006(2) 0.032(3)
O6 0.052(3) 0.033(3) 0.032(3) 0.008(2) 0.010(2) 0.022(2)
O2 0.028(3) 0.027(3) 0.029(3) -0.001(2) 0.011(2) 0.006(2)
O5 0.030(3) 0.031(3) 0.019(2) -0.0001(19) -0.0027(19) 0.001(2)
O7 0.038(3) 0.023(3) 0.054(3) 0.012(2) 0.015(3) 0.014(2)
O4 0.026(2) 0.036(3) 0.019(2) 0.0091(19) 0.0024(18) 0.011(2)
O3 0.035(3) 0.032(3) 0.025(2) 0.014(2) 0.005(2) 0.011(2)
O9 0.036(3) 0.034(3) 0.022(2) 0.0005(19) 0.008(2) 0.014(2)
O1 0.038(3) 0.036(3) 0.027(3) 0.002(2) -0.008(2) 0.016(2)
O8 0.064(4) 0.031(3) 0.031(3) 0.011(2) 0.021(3) 0.026(3)
C5 0.031(4) 0.026(3) 0.027(3) 0.003(3) 0.007(3) 0.013(3)
C7 0.034(4) 0.030(3) 0.012(3) -0.002(2) 0.000(3) 0.012(3)
C11 0.029(3) 0.027(3) 0.028(3) 0.003(3) 0.002(3) 0.008(3)
C4 0.029(3) 0.022(3) 0.036(4) -0.002(3) 0.000(3) 0.011(3)
C3 0.035(4) 0.030(4) 0.023(3) -0.004(3) -0.003(3) 0.020(3)
C10 0.027(3) 0.023(3) 0.018(3) 0.005(2) 0.003(2) 0.012(3)
C12 0.031(3) 0.029(3) 0.031(3) 0.003(3) 0.004(3) 0.016(3)
C13 0.030(3) 0.024(3) 0.022(3) -0.002(2) 0.003(3) 0.012(3)
C8 0.025(3) 0.023(3) 0.017(3) -0.003(2) 0.000(2) 0.008(3)
C9 0.036(4) 0.025(3) 0.019(3) 0.004(2) -0.002(3) 0.015(3)
C14 0.028(3) 0.025(3) 0.018(3) 0.003(2) 0.007(2) 0.011(3)
C16 0.038(4) 0.034(4) 0.028(3) 0.013(3) 0.011(3) 0.018(3)
C6 0.026(3) 0.021(3) 0.027(3) -0.001(2) 0.004(3) 0.010(3)
C18 0.048(5) 0.033(4) 0.046(5) 0.013(3) 0.021(4) 0.023(4)
C15 0.039(4) 0.023(3) 0.019(3) 0.001(2) 0.004(3) 0.013(3)
O11 0.169(12) 0.067(6) 0.105(8) 0.035(5) 0.108(8) 0.061(7)
C17 0.059(6) 0.037(4) 0.043(5) 0.015(4) 0.028(4) 0.024(4)
C2 0.082(8) 0.067(7) 0.028(4) 0.012(4) -0.023(5) 0.013(6)
C19 0.27(2) 0.130(14) 0.22(2) 0.023(14) 0.175(19) 0.115(16)
I2 0.0490(15) 0.089(2) 0.099(2) 0.0323(16) -0.0070(12) 0.0401(14)
I1 0.300(10) 0.377(12) 0.86(3) 0.347(15) 0.061(12) 0.225(10)
I3 0.46(2) 0.64(3) 0.84(3) -0.21(2) 0.39(2) 0.147(18)
C1 0.113(12) 0.100(11) 0.060(7) 0.030(7) -0.030(8) 0.029(10)
C20 0.34(3) 0.30(3) 0.36(3) 0.00(3) 0.30(3) 0.10(2)
I4 0.145(4) 0.138(4) 0.093(3) 0.067(3) 0.054(2) 0.070(3)

loop_
_atom_type_symbol
_atom_type_description
_atom_type_scat_dispersion_real
_atom_type_scat_dispersion_imag
_atom_type_scat_source
C C 0.0033 0.0016 'International Tables Vol C Tables 4.2.6.8 and 6.1.1.4'
H H 0.0000 0.0000 'International Tables Vol C Tables 4.2.6.8 and 6.1.1.4'
I I -0.4742 1.8119 'International Tables Vol C Tables 4.2.6.8 and 6.1.1.4'
O O 0.0106 0.0060 'International Tables Vol C Tables 4.2.6.8 and 6.1.1.4'
Zn Zn 0.2839 1.4301 'International Tables Vol C Tables 4.2.6.8 and 6.1.1.4'

loop_
_geom_angle_atom_site_label_1
_geom_angle_atom_site_label_2
_geom_angle_atom_site_label_3
_geom_angle
_geom_angle_site_symmetry_1
_geom_angle_site_symmetry_3
_geom_angle_publ_flag
O6 Zn1 O5 121.0(2) . . ?
O6 Zn1 O3 102.6(2) . 15_556 ?
O6 Zn1 O8 104.3(3) . 12_656 ?
O5 Zn1 O8 112.4(3) . 12_656 ?
O3 Zn1 O5 109.4(2) 15_556 . ?
O3 Zn1 O8 105.7(2) 15_556 12_656 ?
O2 Zn2 O10 79.9(2) 2_665 . ?
O7 Zn2 O10 85.9(3) 11_566 . ?
O7 Zn2 O2 158.2(2) 11_566 2_665 ?
O7 Zn2 O4 95.7(2) 11_566 11_566 ?
O4 Zn2 O10 147.3(3) 11_566 . ?
O4 Zn2 O2 87.6(2) 11_566 2_665 ?
O9 Zn2 O10 99.9(3) . . ?
O9 Zn2 O2 98.3(2) . 2_665 ?
O9 Zn2 O7 100.5(3) . 11_566 ?
O9 Zn2 O4 111.8(2) . 11_566 ?
Zn2 O10 H10A 120.0 . . ?
Zn2 O10 H10B 120.0 . . ?
H10A O10 H10B 120.0 . . ?
C11 O6 Zn1 132.2(6) . . ?
C6 O2 Zn2 136.0(5) . 3_565 ?
C10 O5 Zn1 118.7(4) . . ?
C11 O7 Zn2 134.9(5) . 12_656 ?
C10 O4 Zn2 130.6(5) . 12_656 ?
C6 O3 Zn1 118.0(5) . 14_456 ?
C15 O9 Zn2 132.6(5) . . ?
C3 O1 C2 117.0(7) . . ?
C15 O8 Zn1 126.2(5) . 11_566 ?
C7 C5 C4 120.6(6) . . ?
C7 C5 C6 118.7(6) . . ?
C4 C5 C6 120.5(7) . . ?
C5 C7 H7 120.7 . . ?
C5 C7 C8 118.6(6) . . ?
C8 C7 H7 120.7 . . ?
O6 C11 O7 124.9(7) . . ?
O6 C11 C12 118.5(7) . . ?
O7 C11 C12 116.6(7) . . ?
C5 C4 H4 119.8 . . ?
C3 C4 C5 120.3(7) . . ?
C3 C4 H4 119.8 . . ?
O1 C3 C4 115.6(7) . . ?
O1 C3 C9 124.5(6) . . ?
C4 C3 C9 119.8(6) . . ?
O5 C10 O4 124.0(7) . . ?
O5 C10 C8 117.7(6) . . ?
O4 C10 C8 118.4(6) . . ?
C13 C12 C11 119.5(7) . . ?
C18 C12 C11 120.0(7) . . ?
C18 C12 C13 120.4(7) . . ?
C12 C13 H13 120.3 . . ?
C12 C13 C14 119.3(7) . . ?
C14 C13 H13 120.3 . . ?
C7 C8 C10 119.9(6) . . ?
C9 C8 C7 121.6(6) . . ?
C9 C8 C10 118.2(6) . . ?
C3 C9 H9 120.7 . . ?
C8 C9 C3 118.7(6) . . ?
C8 C9 H9 120.7 . . ?
C13 C14 C15 120.3(6) . . ?
C16 C14 C13 120.4(7) . . ?
C16 C14 C15 119.2(6) . . ?
C14 C16 H16 120.2 . . ?
C14 C16 C17 119.5(7) . . ?
C17 C16 H16 120.2 . . ?
O2 C6 C5 118.9(7) . . ?
O3 C6 O2 123.5(7) . . ?
O3 C6 C5 117.5(6) . . ?
C12 C18 H18 119.8 . . ?
C17 C18 C12 120.5(8) . . ?
C17 C18 H18 119.8 . . ?
O9 C15 C14 117.3(6) . . ?
O8 C15 O9 125.3(7) . . ?
O8 C15 C14 117.3(6) . . ?
C17 O11 C19 124.1(12) . . ?
C18 C17 C16 119.7(7) . . ?
O11 C17 C16 114.1(8) . . ?
O11 C17 C18 125.9(9) . . ?
O1 C2 H2A 110.9 . . ?
O1 C2 H2B 110.9 . . ?
O1 C2 C1 104.2(10) . . ?
H2A C2 H2B 108.9 . . ?
C1 C2 H2A 110.9 . . ?
C1 C2 H2B 110.9 . . ?
O11 C19 H19A 112.3 . . ?
O11 C19 H19B 112.3 . . ?
O11 C19 C20 97.5(15) . . ?
H19A C19 H19B 109.9 . . ?
C20 C19 H19A 112.3 . . ?
C20 C19 H19B 112.3 . . ?
C1 I2 H1A 26.99(15) . . ?
C2 C1 I2 118.9(12) . . ?
C2 C1 I1 109.0(12) . . ?
C2 C1 H1A 157(2) . . ?
C2 C1 H1B 77(2) . . ?
I2 C1 H1A 83.8(15) . . ?
I2 C1 H1B 91.6(17) . . ?
I1 C1 H1A 93.0(16) . . ?
I1 C1 H1B 95.0(17) . . ?
H1A C1 H1B 109.43(16) . . ?
C19 C20 I3 140.3(15) . . ?
C19 C20 H20B 105.2(18) . . ?
C19 C20 H20A 106.5(18) . . ?
C19 C20 I4 112.9(14) . . ?
I3 C20 H20B 95.7(16) . . ?
I3 C20 H20A 97.4(15) . . ?
H20B C20 H20A 109.43(16) . . ?
I4 C20 H20B 127.1(18) . . ?
I4 C20 H20A 93.6(15) . . ?

loop_
_geom_bond_atom_site_label_1
_geom_bond_atom_site_label_2
_geom_bond_distance
_geom_bond_site_symmetry_2
_geom_bond_publ_flag
Zn1 O6 1.931(5) . ?
Zn1 O5 1.948(5) . ?
Zn1 O3 1.947(5) 15_556 ?
Zn1 O8 1.955(6) 12_656 ?
Zn2 O10 2.055(6) . ?
Zn2 O2 2.023(5) 2_665 ?
Zn2 O7 1.990(5) 11_566 ?
Zn2 O4 2.021(5) 11_566 ?
Zn2 O9 1.984(5) . ?
O10 H10A 0.9400 . ?
O10 H10B 0.9400 . ?
O6 C11 1.245(9) . ?
O2 C6 1.251(9) . ?
O5 C10 1.251(8) . ?
O7 C11 1.262(10) . ?
O4 C10 1.253(8) . ?
O3 C6 1.243(9) . ?
O9 C15 1.260(9) . ?
O1 C3 1.358(9) . ?
O1 C2 1.454(12) . ?
O8 C15 1.247(9) . ?
C5 C7 1.391(10) . ?
C5 C4 1.393(11) . ?
C5 C6 1.501(10) . ?
C7 H7 0.9400 . ?
C7 C8 1.396(9) . ?
C11 C12 1.492(10) . ?
C4 H4 0.9400 . ?
C4 C3 1.381(11) . ?
C3 C9 1.415(11) . ?
C10 C8 1.496(9) . ?
C12 C13 1.381(10) . ?
C12 C18 1.381(11) . ?
C13 H13 0.9400 . ?
C13 C14 1.388(10) . ?
C8 C9 1.385(9) . ?
C9 H9 0.9400 . ?
C14 C16 1.385(9) . ?
C14 C15 1.485(10) . ?
C16 H16 0.9400 . ?
C16 C17 1.396(12) . ?
C18 H18 0.9400 . ?
C18 C17 1.374(12) . ?
O11 C17 1.361(11) . ?
O11 C19 1.45(2) . ?
C2 H2A 0.9800 . ?
C2 H2B 0.9800 . ?
C2 C1 1.523(17) . ?
C19 H19A 0.9800 . ?
C19 H19B 0.9800 . ?
C19 C20 1.491(17) . ?
I2 C1 2.02(2) . ?
I2 H1A 2.147(13) . ?
I1 C1 2.03(2) . ?
I3 C20 1.98(2) . ?
C1 H1A 0.9800(10) . ?
C1 H1B 0.9800(10) . ?
C20 H20B 0.9801(11) . ?
C20 H20A 0.9800(10) . ?
C20 I4 2.00(2) . ?

loop_
_geom_torsion_atom_site_label_1
_geom_torsion_atom_site_label_2
_geom_torsion_atom_site_label_3
_geom_torsion_atom_site_label_4
_geom_torsion
_geom_torsion_site_symmetry_1
_geom_torsion_site_symmetry_2
_geom_torsion_site_symmetry_3
_geom_torsion_site_symmetry_4
_geom_torsion_publ_flag
Zn1 O6 C11 O7 14.3(13) . . . . ?
Zn1 O6 C11 C12 -166.3(6) . . . . ?
Zn1 O5 C10 O4 22.5(10) . . . . ?
Zn1 O5 C10 C8 -157.7(5) . . . . ?
Zn1 O3 C6 O2 0.7(10) 14_456 . . . ?
Zn1 O3 C6 C5 -177.7(5) 14_456 . . . ?
Zn1 O8 C15 O9 12.3(12) 11_566 . . . ?
Zn1 O8 C15 C14 -167.4(5) 11_566 . . . ?
Zn2 O2 C6 O3 -84.5(9) 3_565 . . . ?
Zn2 O2 C6 C5 93.8(8) 3_565 . . . ?
Zn2 O7 C11 O6 18.2(13) 12_656 . . . ?
Zn2 O7 C11 C12 -161.2(6) 12_656 . . . ?
Zn2 O4 C10 O5 45.9(10) 12_656 . . . ?
Zn2 O4 C10 C8 -133.9(6) 12_656 . . . ?
Zn2 O9 C15 O8 -51.5(12) . . . . ?
Zn2 O9 C15 C14 128.2(6) . . . . ?
O6 C11 C12 C13 -4.1(11) . . . . ?
O6 C11 C12 C18 178.6(8) . . . . ?
O5 C10 C8 C7 -22.2(10) . . . . ?
O5 C10 C8 C9 163.8(7) . . . . ?
O7 C11 C12 C13 175.4(7) . . . . ?
O7 C11 C12 C18 -1.9(12) . . . . ?
O4 C10 C8 C7 157.6(7) . . . . ?
O4 C10 C8 C9 -16.4(10) . . . . ?
O1 C3 C9 C8 176.5(7) . . . . ?
O1 C2 C1 I2 73.3(13) . . . . ?
O1 C2 C1 I1 79.7(12) . . . . ?
C5 C7 C8 C10 -176.0(7) . . . . ?
C5 C7 C8 C9 -2.2(11) . . . . ?
C5 C4 C3 O1 -178.9(7) . . . . ?
C5 C4 C3 C9 4.5(11) . . . . ?
C7 C5 C4 C3 -0.4(11) . . . . ?
C7 C5 C6 O2 -178.8(7) . . . . ?
C7 C5 C6 O3 -0.4(10) . . . . ?
C7 C8 C9 C3 6.2(11) . . . . ?
C11 C12 C13 C14 -179.8(7) . . . . ?
C11 C12 C18 C17 179.1(9) . . . . ?
C4 C5 C7 C8 -0.7(11) . . . . ?
C4 C5 C6 O2 -3.1(11) . . . . ?
C4 C5 C6 O3 175.4(7) . . . . ?
C4 C3 C9 C8 -7.3(11) . . . . ?
C3 O1 C2 C1 -159.4(11) . . . . ?
C10 C8 C9 C3 -179.9(6) . . . . ?
C12 C13 C14 C16 2.6(11) . . . . ?
C12 C13 C14 C15 180.0(7) . . . . ?
C12 C18 C17 C16 -1.3(16) . . . . ?
C12 C18 C17 O11 -175.2(12) . . . . ?
C13 C12 C18 C17 1.8(14) . . . . ?
C13 C14 C16 C17 -2.1(12) . . . . ?
C13 C14 C15 O9 -4.7(11) . . . . ?
C13 C14 C15 O8 175.1(7) . . . . ?
C14 C16 C17 C18 1.5(15) . . . . ?
C14 C16 C17 O11 176.1(11) . . . . ?
C16 C14 C15 O9 172.7(7) . . . . ?
C16 C14 C15 O8 -7.6(11) . . . . ?
C6 C5 C7 C8 175.0(7) . . . . ?
C6 C5 C4 C3 -176.1(7) . . . . ?
C18 C12 C13 C14 -2.5(12) . . . . ?
C15 C14 C16 C17 -179.5(8) . . . . ?
O11 C19 C20 I3 -59(3) . . . . ?
O11 C19 C20 I4 -82(2) . . . . ?
C17 O11 C19 C20 -151.4(17) . . . . ?
C2 O1 C3 C4 179.2(9) . . . . ?
C2 O1 C3 C9 -4.4(13) . . . . ?
C19 O11 C17 C16 -158(2) . . . . ?
C19 O11 C17 C18 16(3) . . . . ?

loop_
_smtbx_masks_void_nr
_smtbx_masks_void_average_x
_smtbx_masks_void_average_y
_smtbx_masks_void_average_z
_smtbx_masks_void_volume
_smtbx_masks_void_count_electrons
_smtbx_masks_void_content
1 0.000 0.000 0.000 7.1 1.8 ?
2 0.000 0.000 0.273 78.5 22.0 ?
3 0.000 0.000 0.500 7.1 0.0 ?
4 0.000 0.000 0.727 78.5 23.9 ?
5 0.333 0.667 0.394 78.5 23.9 ?
6 0.333 0.667 0.940 78.5 22.1 ?
7 0.333 0.667 0.167 7.1 0.0 ?
8 0.333 0.667 0.667 7.1 1.8 ?
9 0.667 0.333 0.060 78.5 23.9 ?
10 0.667 0.333 0.606 78.5 22.1 ?
11 0.667 0.333 0.333 7.1 1.8 ?
12 0.667 0.333 0.833 7.1 0.0 ?
